data_8107642
loop_
_publ_author_name
'Hosten, Eric C.'
'Betz, Richard'

_publ_section_title
;
 Crystal structure of 4-bromo-1H-imidazole, at 200 K, C3H3BrN2
;
_journal_issue 1
_journal_name_full 'Zeitschrift f\"ur Kristallographie - New Crystal Structures'
_journal_page_first 27
_journal_page_last 28
_journal_paper_doi 10.1515/ncrs-2014-0232
_journal_volume 230
_journal_year 2015
_chemical_formula_sum 'C3 H3 Br N2'
_chemical_formula_weight 146.97
_chemical_name_common
;
4-bromo-1H-imidazole
;
_space_group_IT_number 14
_space_group_name_Hall '-P 2ybc'
_space_group_name_H-M_alt 'P 1 21/c 1'
_symmetry_cell_setting monoclinic
_symmetry_Int_Tables_number 14
_symmetry_space_group_name_Hall '-P 2ybc'
_symmetry_space_group_name_H-M 'P 1 21/c 1'
_cell_angle_alpha 90.
_cell_angle_beta 106.934(2)
_cell_angle_gamma 90.
_cell_formula_units_Z 4
_cell_length_a 3.9398(2)
_cell_length_b 12.5823(6)
_cell_length_c 9.8199(4)
_cell_volume 465.68(4)
_diffrn_ambient_temperature 200
_diffrn_radiation_probe x-ray
_diffrn_radiation_type MoK\a
_diffrn_radiation_wavelength 0.71073
_exptl_absorpt_coefficient_mu 8.655
_exptl_crystal_density_diffrn 2.096
_exptl_crystal_density_method 'Not Measured'
_exptl_crystal_F_000 280
_refine_ls_number_parameters 59
_refine_ls_number_reflns 1029
_refine_ls_R_factor_gt 0.0296
_refine_ls_wR_factor_gt 0.0758
_cod_data_source_file Z-2015-027.cif
_cod_data_source_block 1
_cod_original_sg_symbol_H-M 'P 21/c'
_cod_database_code 8107642

loop_
_space_group_symop_id
_space_group_symop_operation_xyz
1 x,y,z
2 -x,1/2+y,1/2-z
3 -x,-y,-z
4 x,1/2-y,1/2+z

loop_
_atom_site_aniso_label
_atom_site_aniso_U_11
_atom_site_aniso_U_22
_atom_site_aniso_U_33
_atom_site_aniso_U_23
_atom_site_aniso_U_13
_atom_site_aniso_U_12
Br1 0.0425(2) 0.0463(2) 0.0363(2) -0.0153(1) 0.0095(1) -0.0043(1)
N1 0.0460(10) 0.0340(10) 0.0220(10) 0.0024(9) 0.0142(9) 0.0010(10)
N2 0.0450(10) 0.0330(10) 0.0210(10) -0.0024(9) 0.0128(9) 0.0010(10)
C1 0.0300(10) 0.032(2) 0.0220(10) -0.0010(10) 0.0088(9) 0.0010(10)
C2 0.049(2) 0.030(2) 0.0290(10) 0.0030(10) 0.0140(10) -0.0010(10)
C3 0.044(2) 0.035(2) 0.0250(10) 0.0030(10) 0.0160(10) -0.0020(10)

loop_
_atom_site_label
_atom_site_type_symbol
_atom_site_thermal_displace_type
_atom_site_fract_x
_atom_site_fract_y
_atom_site_fract_z
_atom_site_occupancy
_atom_site_U_iso_or_equiv
_atom_site_calc_flag
_atom_site_refinement_flags
_atom_site_disorder_assembly
_atom_site_disorder_group
Br1 Br Uani 0.92810(8) 0.47877(3) 0.29305(3) 1.000 0.0421(1) . . . .
N1 N Uani 0.6044(6) 0.2825(2) 0.1936(2) 1.000 0.0331(6) . . . .
N2 N Uani 0.5855(7) 0.2786(2) -0.0325(2) 1.000 0.0323(6) . . . .
C1 C Uani 0.7415(7) 0.3728(2) 0.1585(3) 1.000 0.0277(8) . . . .
C2 C Uani 0.5138(9) 0.2261(3) 0.0746(3) 1.000 0.0354(10) . . . .
C3 C Uani 0.7331(8) 0.3729(3) 0.0190(3) 1.000 0.0334(10) . . . .
H2 H Uiso 0.41100 0.15720 0.06630 1.000 0.0420 . . . .
H2A H Uiso 0.560(10) 0.252(3) -0.116(3) 1.000 0.060(10) . . . .
H3 H Uiso 0.81340 0.42730 -0.03120 1.000 0.0400 . . . .

loop_
_atom_type_symbol
_atom_type_description
_atom_type_scat_dispersion_real
_atom_type_scat_dispersion_imag
_atom_type_scat_source
C C 0.0033 0.0016 ' International Tables Vol C Tables 4.2.6.8 and 6.1.1.4'
H H 0.0000 0.0000 ' International Tables Vol C Tables 4.2.6.8 and 6.1.1.4'
Br Br -0.2901 2.4595 ' International Tables Vol C Tables 4.2.6.8 and 6.1.1.4'
N N 0.0061 0.0033 ' International Tables Vol C Tables 4.2.6.8 and 6.1.1.4'

loop_
_geom_angle_atom_site_label_1
_geom_angle_atom_site_label_2
_geom_angle_atom_site_label_3
_geom_angle
_geom_angle_site_symmetry_1
_geom_angle_site_symmetry_2
_geom_angle_site_symmetry_3
_geom_angle_publ_flag
C1 N1 C2 104.6(2) . . . yes
C2 N2 C3 107.8(2) . . . yes
Br1 C1 N1 121.7(2) . . . yes
Br1 C1 C3 126.9(2) . . . yes
N1 C1 C3 111.4(3) . . . yes
N1 C2 N2 111.4(3) . . . yes
C2 N2 H2A 124(3) . . . no
C3 N2 H2A 128(3) . . . no
N2 C3 C1 104.9(3) . . . yes
N1 C2 H2 124.00 . . . no
N2 C2 H2 124.00 . . . no
N2 C3 H3 128.00 . . . no
C1 C3 H3 128.00 . . . no

loop_
_geom_bond_atom_site_label_1
_geom_bond_atom_site_label_2
_geom_bond_distance
_geom_bond_site_symmetry_1
_geom_bond_site_symmetry_2
_geom_bond_publ_flag
Br1 C1 1.870(3) . . yes
N1 C1 1.345(4) . . yes
N1 C2 1.324(4) . . yes
N2 C2 1.340(4) . . yes
N2 C3 1.353(4) . . yes
C1 C3 1.361(4) . . no
N2 H2A 0.86(3) . . no
C2 H2 0.9500 . . no
C3 H3 0.9500 . . no

loop_
_geom_hbond_atom_site_label_D
_geom_hbond_atom_site_label_H
_geom_hbond_atom_site_label_A
_geom_hbond_distance_DH
_geom_hbond_distance_HA
_geom_hbond_distance_DA
_geom_hbond_angle_DHA
_geom_hbond_site_symmetry_A
_geom_hbond_publ_flag
N2 H2A N1 0.86(3) 1.98(3) 2.819(3) 165(3) 4_554 yes

loop_
_geom_torsion_atom_site_label_1
_geom_torsion_atom_site_label_2
_geom_torsion_atom_site_label_3
_geom_torsion_atom_site_label_4
_geom_torsion
_geom_torsion_site_symmetry_1
_geom_torsion_site_symmetry_2
_geom_torsion_site_symmetry_3
_geom_torsion_site_symmetry_4
_geom_torsion_publ_flag
C2 N1 C1 Br1 -177.6(2) . . . . no
C2 N1 C1 C3 0.6(3) . . . . no
C1 N1 C2 N2 -0.8(4) . . . . no
C3 N2 C2 N1 0.7(4) . . . . no
C2 N2 C3 C1 -0.3(4) . . . . no
Br1 C1 C3 N2 177.9(2) . . . . no
N1 C1 C3 N2 -0.2(4) . . . . no
